data_4060964
loop_
_publ_author_name
'Ionkin, Alex S.'
'Marshall, William J.'
'Fish, Brian M.'

_publ_section_title
;
 Synthesis and Structural Characterization of a Series of Novel
 Polyaromatic Ligands Containing Pyrene and Related Biscyclometalated
 Iridium(III) Complexes
;
_journal_coden_ASTM ORGND7
_journal_issue 6
_journal_name_full Organometallics
_journal_page_first 1461
_journal_page_last 1471
_journal_paper_doi 10.1021/om0510775
_journal_volume 25
_journal_year 2006
_chemical_formula_sum 'C80 H73 F12 Ir N2 O2'
_chemical_formula_weight 1514.60
_space_group_IT_number 2
_symmetry_cell_setting triclinic
_symmetry_space_group_name_Hall '-P 1'
_symmetry_space_group_name_H-M 'P -1'
_cell_angle_alpha 87.237(2)
_cell_angle_beta 87.976(2)
_cell_angle_gamma 80.299(2)
_cell_formula_units_Z 2
_cell_length_a 11.2969(12)
_cell_length_b 11.3209(11)
_cell_length_c 25.322(3)
_cell_measurement_temperature 293(2)
_cell_volume 3187.2(6)
_diffrn_ambient_temperature 293(2)
_exptl_crystal_density_diffrn 1.578
_cod_duplicate_entry 4074989
_cod_depositor_comments
;
The following automatic conversions were performed:
'_symmetry_cell_setting' value 'Triclinic' changed to 'triclinic'
according to '/home/saulius/struct/CIF-dictionaries/cif_core.dic'
dictionary named 'cif_core.dic' version 2.4.1 from 2010-06-29.

Automatic conversion script
Id: cif_fix_enum 1527 2010-12-29 10:47:43Z saulius 
;
_cod_database_code 4060964

loop_
_symmetry_equiv_pos_as_xyz
'x, y, z'
'-x, -y, -z'

loop_
_atom_site_label
_atom_site_type_symbol
_atom_site_fract_x
_atom_site_fract_y
_atom_site_fract_z
_atom_site_U_iso_or_equiv
_atom_site_adp_type
_atom_site_occupancy
_atom_site_symmetry_multiplicity
_atom_site_calc_flag
_atom_site_refinement_flags
_atom_site_disorder_assembly
_atom_site_disorder_group
Ir1 Ir -0.00823(3) 0.20222(2) 0.246701(10) 0.04816(12) Uani 1 1 d . . .
F1 F 0.0529(4) 0.4437(4) 0.16382(17) 0.0758(13) Uani 1 1 d . . .
F2 F 0.1838(5) 0.3016(5) 0.13548(18) 0.0927(16) Uani 1 1 d . . .
F3 F 0.2318(4) 0.4720(5) 0.14567(18) 0.0855(15) Uani 1 1 d . . .
F4 F 0.5465(9) 0.3422(10) 0.2907(9) 0.367(14) Uani 1 1 d . . .
F5 F 0.4667(6) 0.5137(7) 0.2913(3) 0.129(2) Uani 1 1 d . . .
F6 F 0.4634(15) 0.405(2) 0.3556(5) 0.473(18) Uani 1 1 d . . .
F7 F -0.0507(4) 0.4622(4) 0.31542(17) 0.0704(12) Uani 1 1 d . . .
F8 F -0.2057(4) 0.3895(4) 0.34368(16) 0.0754(13) Uani 1 1 d . . .
F9 F -0.2212(5) 0.5760(4) 0.32277(17) 0.0841(15) Uani 1 1 d . . .
F10 F -0.4690(10) 0.6848(9) 0.1842(4) 0.104(3) Uani 0.823(14) 1 d P . .
F11 F -0.5207(6) 0.5372(7) 0.1484(4) 0.083(2) Uani 0.823(14) 1 d P . .
F12 F -0.4029(8) 0.6376(9) 0.1079(4) 0.098(3) Uani 0.823(14) 1 d P . .
F10' F -0.414(5) 0.588(4) 0.101(2) 0.104(3) Uani 0.177(14) 1 d P . .
F11' F -0.420(4) 0.703(4) 0.158(2) 0.083(2) Uani 0.177(14) 1 d P . .
F12' F -0.528(4) 0.600(5) 0.176(2) 0.098(3) Uani 0.177(14) 1 d P . .
O1 O -0.1485(5) 0.1040(5) 0.2436(2) 0.0735(16) Uani 1 1 d . . .
O2 O 0.1116(5) 0.0401(5) 0.25977(19) 0.0712(16) Uani 1 1 d . . .
N1 N -0.0093(5) 0.1940(5) 0.3269(2) 0.0438(13) Uani 1 1 d . . .
N2 N -0.0019(6) 0.1812(5) 0.1672(2) 0.0586(16) Uani 1 1 d . . .
C1 C 0.1305(6) 0.2898(6) 0.2576(3) 0.0448(16) Uani 1 1 d . . .
C2 C 0.2005(6) 0.3557(7) 0.2245(3) 0.0560(19) Uani 1 1 d . . .
C3 C 0.3008(7) 0.3946(9) 0.2419(3) 0.078(3) Uani 1 1 d . . .
H3A H 0.3438 0.4385 0.2185 0.093 Uiso 1 1 calc R . .
C4 C 0.3394(8) 0.3702(10) 0.2928(4) 0.089(3) Uani 1 1 d . . .
C5 C 0.2712(7) 0.3088(8) 0.3270(3) 0.072(3) Uani 1 1 d . . .
H5A H 0.2953 0.2915 0.3617 0.087 Uiso 1 1 calc R . .
C6 C 0.1693(6) 0.2732(7) 0.3110(3) 0.0538(18) Uani 1 1 d . . .
C7 C 0.0900(6) 0.2181(6) 0.3486(3) 0.0491(17) Uani 1 1 d . . .
C8 C 0.1097(7) 0.1923(7) 0.4018(3) 0.060(2) Uani 1 1 d . . .
H8A H 0.1789 0.2092 0.4166 0.072 Uiso 1 1 calc R . .
C9 C 0.0293(7) 0.1429(9) 0.4323(3) 0.079(3) Uani 1 1 d . A .
H9A H 0.0421 0.1271 0.4682 0.094 Uiso 1 1 calc R . .
C10 C -0.0711(7) 0.1160(9) 0.4102(3) 0.085(3) Uani 1 1 d . . .
C11 C -0.0891(7) 0.1449(7) 0.3581(3) 0.064(2) Uani 1 1 d . A .
H11A H -0.1591 0.1303 0.3433 0.077 Uiso 1 1 calc R . .
C12 C 0.1662(8) 0.3930(8) 0.1679(3) 0.066(2) Uani 1 1 d . . .
C13 C 0.4491(13) 0.4153(18) 0.3107(6) 0.158(8) Uani 1 1 d . . .
C30 C -0.1335(6) 0.3464(5) 0.2252(2) 0.0416(15) Uani 1 1 d . . .
C31 C -0.1954(6) 0.4429(6) 0.2516(3) 0.0450(16) Uani 1 1 d . . .
C32 C -0.2886(6) 0.5234(6) 0.2297(3) 0.0447(15) Uani 1 1 d . . .
H32A H -0.3278 0.5867 0.2491 0.054 Uiso 1 1 calc R . .
C33 C -0.3236(6) 0.5095(6) 0.1785(3) 0.0472(16) Uani 1 1 d . . .
C34 C -0.2626(6) 0.4167(6) 0.1503(3) 0.0465(16) Uani 1 1 d . . .
H34A H -0.2850 0.4068 0.1160 0.056 Uiso 1 1 calc R . .
C35 C -0.1695(7) 0.3386(6) 0.1718(3) 0.0490(17) Uani 1 1 d . . .
C36 C -0.0946(7) 0.2467(6) 0.1406(3) 0.0560(19) Uani 1 1 d . . .
C37 C -0.1095(8) 0.2264(7) 0.0874(3) 0.067(2) Uani 1 1 d . . .
H37A H -0.1719 0.2719 0.0686 0.080 Uiso 1 1 calc R . .
C38 C -0.0299(8) 0.1376(7) 0.0632(3) 0.070(2) Uani 1 1 d . . .
H38A H -0.0368 0.1243 0.0275 0.084 Uiso 1 1 calc R . .
C39 C 0.0610(8) 0.0679(7) 0.0925(3) 0.069(2) Uani 1 1 d . . .
C40 C 0.0730(8) 0.0939(7) 0.1426(3) 0.066(2) Uani 1 1 d . . .
H40A H 0.1360 0.0498 0.1614 0.080 Uiso 1 1 calc R . .
C41 C -0.1687(7) 0.4665(6) 0.3074(3) 0.0540(18) Uani 1 1 d . . .
C42 C -0.4278(7) 0.5919(7) 0.1549(3) 0.0552(19) Uani 1 1 d . . .
C43 C 0.1439(9) -0.0371(7) 0.0695(3) 0.071(2) Uani 1 1 d . . .
C44 C 0.2307(8) -0.0259(7) 0.0287(3) 0.065(2) Uani 1 1 d . . .
C45 C 0.3018(8) -0.1309(7) 0.0091(3) 0.065(2) Uani 1 1 d . . .
C46 C 0.2857(9) -0.2451(7) 0.0316(4) 0.072(3) Uani 1 1 d . . .
C47 C 0.2032(10) -0.2522(8) 0.0712(4) 0.085(3) Uani 1 1 d . . .
H47A H 0.1915 -0.3267 0.0854 0.102 Uiso 1 1 calc R . .
C48 C 0.1354(10) -0.1479(8) 0.0908(4) 0.086(3) Uani 1 1 d . . .
H48A H 0.0827 -0.1546 0.1194 0.103 Uiso 1 1 calc R . .
C49 C 0.2513(9) 0.0897(7) 0.0067(3) 0.072(2) Uani 1 1 d . . .
H49A H 0.2063 0.1597 0.0193 0.086 Uiso 1 1 calc R . .
C50 C 0.3361(8) 0.0961(8) -0.0322(3) 0.076(2) Uani 1 1 d . . .
H50A H 0.3480 0.1711 -0.0459 0.091 Uiso 1 1 calc R . .
C51 C 0.4081(9) -0.0095(9) -0.0528(4) 0.078(3) Uani 1 1 d . . .
C52 C 0.3884(8) -0.1220(9) -0.0320(4) 0.073(3) Uani 1 1 d . . .
C53 C 0.4955(9) -0.0024(12) -0.0932(4) 0.101(3) Uani 1 1 d . . .
H53A H 0.5100 0.0719 -0.1066 0.121 Uiso 1 1 calc R . .
C54 C 0.5603(9) -0.1072(13) -0.1129(4) 0.103(4) Uani 1 1 d . . .
H54A H 0.6181 -0.1034 -0.1397 0.124 Uiso 1 1 calc R . .
C55 C 0.5382(10) -0.2170(11) -0.0925(5) 0.097(3) Uani 1 1 d . . .
H55A H 0.5812 -0.2866 -0.1064 0.117 Uiso 1 1 calc R . .
C56 C 0.4543(9) -0.2265(10) -0.0522(4) 0.086(3) Uani 1 1 d . . .
C57 C 0.4336(10) -0.3419(9) -0.0296(4) 0.086(3) Uani 1 1 d . . .
H57A H 0.4777 -0.4115 -0.0429 0.104 Uiso 1 1 calc R . .
C58 C 0.3521(9) -0.3509(9) 0.0101(4) 0.079(3) Uani 1 1 d . . .
H58A H 0.3395 -0.4260 0.0234 0.095 Uiso 1 1 calc R . .
C59 C -0.2498(16) -0.0558(11) 0.2315(6) 0.155(7) Uani 1 1 d . . .
C60 C -0.1369(11) -0.0091(9) 0.2436(4) 0.100(4) Uani 1 1 d . . .
C61 C -0.0273(13) -0.0882(8) 0.2521(4) 0.114(5) Uani 1 1 d . . .
H61A H -0.0318 -0.1693 0.2509 0.137 Uiso 1 1 calc R . .
C62 C 0.0829(11) -0.0636(7) 0.2616(3) 0.085(3) Uani 1 1 d . . .
C63 C 0.1858(16) -0.1636(9) 0.2743(4) 0.128(5) Uani 1 1 d . . .
C64 C -0.3527(13) 0.0327(14) 0.2265(9) 0.203(10) Uani 1 1 d . . .
H64A H -0.3761 0.0647 0.2604 0.304 Uiso 1 1 calc R . .
H64B H -0.4170 -0.0022 0.2132 0.304 Uiso 1 1 calc R . .
H64C H -0.3353 0.0959 0.2023 0.304 Uiso 1 1 calc R . .
C65 C -0.2247(18) -0.1073(19) 0.1721(7) 0.244(11) Uani 1 1 d . . .
H65A H -0.2072 -0.0442 0.1479 0.365 Uiso 1 1 calc R . .
H65B H -0.2947 -0.1360 0.1609 0.365 Uiso 1 1 calc R . .
H65C H -0.1576 -0.1718 0.1726 0.365 Uiso 1 1 calc R . .
C66 C -0.2734(15) -0.1620(13) 0.2646(7) 0.180(8) Uani 1 1 d . . .
H66A H -0.2859 -0.1406 0.3009 0.271 Uiso 1 1 calc R . .
H66B H -0.2057 -0.2255 0.2618 0.271 Uiso 1 1 calc R . .
H66C H -0.3437 -0.1886 0.2526 0.271 Uiso 1 1 calc R . .
C67 C 0.171(2) -0.2843(12) 0.2583(11) 0.321(18) Uani 1 1 d . . .
H67A H 0.1611 -0.2828 0.2207 0.482 Uiso 1 1 calc R . .
H67B H 0.1006 -0.3067 0.2760 0.482 Uiso 1 1 calc R . .
H67C H 0.2401 -0.3416 0.2678 0.482 Uiso 1 1 calc R . .
C68 C 0.199(2) -0.168(2) 0.3322(5) 0.315(17) Uani 1 1 d . . .
H68A H 0.2639 -0.2315 0.3419 0.472 Uiso 1 1 calc R . .
H68B H 0.1261 -0.1838 0.3495 0.472 Uiso 1 1 calc R . .
H68C H 0.2169 -0.0932 0.3429 0.472 Uiso 1 1 calc R . .
C69 C 0.2883(18) -0.1449(19) 0.2450(9) 0.271(16) Uani 1 1 d . . .
H69A H 0.2736 -0.1469 0.2079 0.406 Uiso 1 1 calc R . .
H69B H 0.3542 -0.2068 0.2543 0.406 Uiso 1 1 calc R . .
H69C H 0.3076 -0.0682 0.2525 0.406 Uiso 1 1 calc R . .
C14 C -0.1830(14) 0.0806(13) 0.4576(6) 0.148(7) Uani 1 1 d . A 1
C15 C -0.2211(8) 0.1670(10) 0.4927(3) 0.077(3) Uani 1 1 d . A 1
H15A H -0.1929 0.2396 0.4896 0.092 Uiso 1 1 calc R A 1
C16 C -0.3060(11) 0.1459(15) 0.5353(5) 0.139(5) Uani 1 1 d . A 1
H16A H -0.3333 0.2015 0.5607 0.167 Uiso 1 1 calc R A 1
C17 C -0.3454(12) 0.0256(13) 0.5342(7) 0.128(6) Uani 1 1 d . A 1
C18 C -0.2891(8) -0.0577(14) 0.4898(4) 0.085(4) Uani 1 1 d . A 1
C19 C -0.1863(13) -0.0086(12) 0.4442(6) 0.148(7) Uani 1 1 d . A 1
C20 C -0.4283(14) -0.0146(15) 0.5702(7) 0.157(7) Uani 1 1 d . A 1
H20A H -0.4648 0.0318 0.5975 0.188 Uiso 1 1 calc R A 1
C21 C -0.4508(8) -0.1223(15) 0.5626(4) 0.093(4) Uani 1 1 d . A 1
H21A H -0.5060 -0.1499 0.5862 0.112 Uiso 1 1 calc R A 1
C22 C -0.4019(12) -0.2018(13) 0.5231(7) 0.112(5) Uani 1 1 d . A 1
C23 C -0.3153(12) -0.1664(15) 0.4861(5) 0.109(4) Uani 1 1 d . A 1
C24 C -0.4343(17) -0.308(2) 0.5223(7) 0.180(8) Uani 1 1 d . A 1
H24A H -0.4808 -0.3245 0.5519 0.216 Uiso 1 1 calc R A 1
C25 C -0.412(4) -0.415(4) 0.4815(10) 0.51(4) Uani 1 1 d . A 1
H25A H -0.4486 -0.4820 0.4788 0.606 Uiso 1 1 calc R A 1
C26 C -0.314(3) -0.374(2) 0.4505(11) 0.296(17) Uani 1 1 d . A 1
H26A H -0.2709 -0.4296 0.4282 0.355 Uiso 1 1 calc R A 1
C27 C -0.2680(15) -0.240(2) 0.4492(5) 0.165(8) Uani 1 1 d . A 1
C28 C -0.1914(13) -0.2022(13) 0.4162(5) 0.129(5) Uani 1 1 d . A 1
H28A H -0.1592 -0.2570 0.3912 0.155 Uiso 1 1 calc R A 1
C29 C -0.1504(8) -0.0989(7) 0.4118(3) 0.065(2) Uani 1 1 d . A 1
H29A H -0.0942 -0.0886 0.3850 0.078 Uiso 1 1 calc R A 1

loop_
_atom_site_aniso_label
_atom_site_aniso_U_11
_atom_site_aniso_U_22
_atom_site_aniso_U_33
_atom_site_aniso_U_23
_atom_site_aniso_U_13
_atom_site_aniso_U_12
Ir1 0.0587(2) 0.04183(16) 0.04302(16) 0.00679(11) -0.01486(12) -0.00520(12)
F1 0.065(3) 0.097(3) 0.061(3) 0.034(2) -0.014(2) -0.010(3)
F2 0.115(4) 0.104(4) 0.056(3) 0.000(3) 0.023(3) -0.014(3)
F3 0.076(3) 0.108(4) 0.070(3) 0.043(3) 0.000(3) -0.021(3)
F4 0.083(6) 0.145(8) 0.88(4) 0.101(15) -0.163(13) -0.027(6)
F5 0.113(5) 0.174(7) 0.120(5) 0.026(5) -0.026(4) -0.084(5)
F6 0.402(19) 0.97(4) 0.189(10) 0.334(18) -0.217(12) -0.58(3)
F7 0.078(3) 0.065(3) 0.067(3) -0.009(2) -0.025(2) -0.005(2)
F8 0.089(3) 0.091(3) 0.041(2) 0.013(2) 0.003(2) -0.005(3)
F9 0.105(4) 0.076(3) 0.062(3) -0.020(2) -0.020(3) 0.020(3)
F10 0.096(6) 0.090(5) 0.110(6) -0.034(5) -0.037(5) 0.040(5)
F11 0.058(4) 0.078(4) 0.115(6) 0.018(5) -0.038(4) -0.017(3)
F12 0.077(4) 0.104(6) 0.092(6) 0.068(6) 0.008(4) 0.022(5)
F10' 0.096(6) 0.090(5) 0.110(6) -0.034(5) -0.037(5) 0.040(5)
F11' 0.058(4) 0.078(4) 0.115(6) 0.018(5) -0.038(4) -0.017(3)
F12' 0.077(4) 0.104(6) 0.092(6) 0.068(6) 0.008(4) 0.022(5)
O1 0.098(4) 0.049(3) 0.080(4) 0.021(3) -0.046(3) -0.030(3)
O2 0.095(4) 0.052(3) 0.059(3) -0.001(2) -0.035(3) 0.015(3)
N1 0.041(3) 0.048(3) 0.044(3) 0.013(2) -0.011(3) -0.012(3)
N2 0.069(4) 0.057(4) 0.047(3) 0.001(3) -0.020(3) 0.000(3)
C1 0.039(4) 0.048(4) 0.043(4) 0.009(3) -0.004(3) 0.001(3)
C2 0.045(4) 0.068(5) 0.051(4) 0.021(4) 0.002(3) -0.003(4)
C3 0.044(5) 0.110(7) 0.076(6) 0.053(5) -0.007(4) -0.019(5)
C4 0.054(5) 0.134(9) 0.087(6) 0.048(6) -0.021(5) -0.050(6)
C5 0.055(5) 0.099(6) 0.067(5) 0.042(5) -0.022(4) -0.032(5)
C6 0.049(4) 0.065(5) 0.046(4) 0.021(3) -0.008(3) -0.013(4)
C7 0.045(4) 0.052(4) 0.048(4) 0.011(3) -0.010(3) -0.005(3)
C8 0.049(4) 0.089(6) 0.043(4) 0.026(4) -0.017(3) -0.016(4)
C9 0.050(5) 0.133(8) 0.048(4) 0.042(5) -0.011(4) -0.012(5)
C10 0.048(5) 0.134(8) 0.072(6) 0.065(6) -0.012(4) -0.032(5)
C11 0.041(4) 0.087(6) 0.067(5) 0.040(4) -0.021(4) -0.025(4)
C12 0.059(5) 0.082(6) 0.054(5) 0.019(4) -0.003(4) -0.012(5)
C13 0.113(11) 0.253(18) 0.126(11) 0.136(12) -0.070(9) -0.108(12)
C30 0.046(4) 0.039(3) 0.040(3) 0.007(3) -0.005(3) -0.008(3)
C31 0.047(4) 0.043(4) 0.046(4) 0.010(3) -0.007(3) -0.010(3)
C32 0.048(4) 0.041(4) 0.045(4) 0.000(3) 0.002(3) -0.012(3)
C33 0.044(4) 0.041(4) 0.056(4) 0.004(3) -0.007(3) -0.006(3)
C34 0.052(4) 0.042(4) 0.044(4) 0.005(3) -0.012(3) -0.002(3)
C35 0.062(5) 0.040(4) 0.045(4) 0.003(3) -0.012(3) -0.006(3)
C36 0.074(5) 0.041(4) 0.050(4) -0.001(3) -0.016(4) 0.002(4)
C37 0.081(6) 0.061(5) 0.052(4) -0.005(4) -0.026(4) 0.011(4)
C38 0.091(6) 0.066(5) 0.044(4) -0.005(4) -0.015(4) 0.012(5)
C39 0.092(6) 0.058(5) 0.048(4) -0.007(4) -0.009(4) 0.015(4)
C40 0.076(6) 0.060(5) 0.053(4) 0.002(4) -0.016(4) 0.022(4)
C41 0.058(5) 0.052(4) 0.049(4) -0.005(3) -0.003(4) 0.000(4)
C42 0.050(5) 0.055(5) 0.056(4) 0.005(4) -0.012(4) 0.004(4)
C43 0.095(7) 0.058(5) 0.052(4) -0.006(4) -0.020(5) 0.013(5)
C44 0.088(6) 0.050(4) 0.053(4) -0.003(4) -0.027(4) 0.001(4)
C45 0.077(6) 0.057(5) 0.055(5) -0.014(4) -0.030(4) 0.010(4)
C46 0.085(6) 0.055(5) 0.069(5) -0.012(4) -0.028(5) 0.014(5)
C47 0.122(9) 0.042(5) 0.082(6) 0.005(4) -0.015(6) 0.016(5)
C48 0.114(8) 0.067(6) 0.074(6) 0.007(5) -0.008(6) -0.003(5)
C49 0.093(7) 0.062(5) 0.058(5) -0.002(4) -0.022(5) 0.000(5)
C50 0.086(6) 0.071(6) 0.064(5) 0.006(4) -0.020(5) 0.003(5)
C51 0.083(7) 0.086(7) 0.063(5) -0.010(5) -0.023(5) 0.000(5)
C52 0.070(6) 0.080(6) 0.066(5) -0.020(5) -0.030(5) 0.009(5)
C53 0.079(7) 0.136(10) 0.079(7) 0.010(7) -0.019(6) 0.005(7)
C54 0.071(7) 0.149(11) 0.078(7) -0.022(8) -0.013(5) 0.019(8)
C55 0.082(7) 0.103(9) 0.095(8) -0.022(7) -0.015(6) 0.027(6)
C56 0.063(6) 0.123(9) 0.061(5) -0.026(6) -0.029(5) 0.029(6)
C57 0.088(7) 0.064(6) 0.098(7) -0.021(6) -0.043(6) 0.025(5)
C58 0.082(7) 0.077(6) 0.068(6) -0.015(5) -0.028(5) 0.022(5)
C59 0.210(16) 0.092(8) 0.187(13) 0.059(9) -0.155(13) -0.082(10)
C60 0.148(10) 0.070(6) 0.094(7) 0.033(5) -0.080(7) -0.041(6)
C61 0.206(14) 0.053(5) 0.090(7) 0.007(5) -0.083(8) -0.025(7)
C62 0.150(10) 0.037(4) 0.062(5) 0.001(4) -0.052(6) 0.011(5)
C63 0.218(16) 0.062(6) 0.079(7) -0.009(5) -0.044(8) 0.053(8)
C64 0.108(11) 0.126(13) 0.39(3) 0.018(16) -0.088(15) -0.065(10)
C65 0.24(2) 0.32(3) 0.197(18) -0.103(18) -0.114(16) -0.08(2)
C66 0.221(18) 0.130(12) 0.214(17) 0.076(12) -0.089(14) -0.103(12)
C67 0.43(4) 0.053(8) 0.46(4) -0.039(14) -0.24(3) 0.065(14)
C68 0.38(3) 0.38(3) 0.074(8) 0.019(13) -0.072(13) 0.27(3)
C69 0.25(2) 0.23(2) 0.24(2) 0.074(19) 0.041(19) 0.19(2)
C14 0.165(13) 0.124(11) 0.139(11) -0.040(9) -0.120(11) 0.055(10)
C15 0.065(6) 0.122(8) 0.039(4) 0.011(5) 0.004(4) -0.007(5)
C16 0.105(9) 0.206(16) 0.101(9) 0.019(9) -0.072(8) -0.004(10)
C17 0.101(9) 0.125(10) 0.169(14) 0.093(11) -0.099(10) -0.060(9)
C18 0.050(5) 0.150(11) 0.052(5) 0.056(7) -0.007(4) -0.019(6)
C19 0.169(13) 0.098(8) 0.166(12) -0.059(9) -0.142(11) 0.053(9)
C20 0.145(13) 0.130(13) 0.204(17) 0.068(12) -0.122(13) -0.044(10)
C21 0.051(6) 0.164(12) 0.057(6) 0.041(7) -0.016(5) -0.006(7)
C22 0.086(8) 0.111(10) 0.148(13) 0.066(10) -0.072(9) -0.053(8)
C23 0.098(9) 0.144(12) 0.080(8) 0.013(8) -0.042(7) -0.004(9)
C24 0.183(17) 0.26(2) 0.096(11) 0.048(14) -0.010(11) -0.047(17)
C25 0.83(9) 0.48(6) 0.16(2) 0.04(3) 0.27(4) -0.03(6)
C26 0.49(5) 0.16(2) 0.27(3) -0.065(19) -0.10(3) -0.11(3)
C27 0.144(13) 0.27(2) 0.053(7) 0.000(11) 0.003(8) 0.033(14)
C28 0.151(12) 0.156(12) 0.100(9) 0.063(8) -0.041(9) -0.091(10)
C29 0.072(6) 0.067(5) 0.060(5) 0.025(4) -0.010(4) -0.027(4)

loop_
_geom_bond_atom_site_label_1
_geom_bond_atom_site_label_2
_geom_bond_distance
_geom_bond_site_symmetry_2
_geom_bond_publ_flag
Ir1 C1 2.024(7) . ?
Ir1 N1 2.028(5) . ?
Ir1 N2 2.036(6) . ?
Ir1 C30 2.038(6) . ?
Ir1 O1 2.090(5) . ?
Ir1 O2 2.108(5) . ?
F1 C12 1.317(9) . ?
F2 C12 1.335(10) . ?
F3 C12 1.346(9) . ?
F4 C13 1.36(2) . ?
F5 C13 1.240(14) . ?
F6 C13 1.151(15) . ?
F7 C41 1.348(8) . ?
F8 C41 1.340(8) . ?
F9 C41 1.350(8) . ?
F10 F11' 0.88(4) . ?
F10 F12' 1.28(7) . ?
F10 C42 1.328(10) . ?
F11 F12' 1.02(7) . ?
F11 C42 1.324(10) . ?
F12 F10' 0.62(5) . ?
F12 C42 1.314(11) . ?
F12 F11' 1.50(5) . ?
F10' C42 1.37(6) . ?
F11' C42 1.28(4) . ?
F12' C42 1.23(3) . ?
O1 C60 1.264(10) . ?
O2 C62 1.268(10) . ?
N1 C7 1.340(8) . ?
N1 C11 1.349(8) . ?
N2 C40 1.351(9) . ?
N2 C36 1.356(9) . ?
C1 C2 1.405(9) . ?
C1 C6 1.431(9) . ?
C2 C3 1.375(11) . ?
C2 C12 1.520(10) . ?
C3 C4 1.376(11) . ?
C4 C5 1.380(11) . ?
C4 C13 1.509(14) . ?
C5 C6 1.363(10) . ?
C6 C7 1.472(9) . ?
C7 C8 1.382(9) . ?
C8 C9 1.347(10) . ?
C9 C10 1.367(11) . ?
C10 C11 1.359(10) . ?
C10 C14 1.794(19) . ?
C30 C31 1.382(9) . ?
C30 C35 1.436(9) . ?
C31 C32 1.384(9) . ?
C31 C41 1.501(9) . ?
C32 C33 1.392(9) . ?
C33 C34 1.373(9) . ?
C33 C42 1.496(9) . ?
C34 C35 1.366(9) . ?
C35 C36 1.469(10) . ?
C36 C37 1.399(9) . ?
C37 C38 1.383(11) . ?
C38 C39 1.398(10) . ?
C39 C40 1.331(10) . ?
C39 C43 1.511(11) . ?
C43 C48 1.357(12) . ?
C43 C44 1.416(12) . ?
C44 C45 1.417(11) . ?
C44 C49 1.449(11) . ?
C45 C52 1.415(13) . ?
C45 C46 1.424(12) . ?
C46 C47 1.355(13) . ?
C46 C58 1.423(12) . ?
C47 C48 1.396(12) . ?
C49 C50 1.357(12) . ?
C50 C51 1.438(12) . ?
C51 C52 1.404(13) . ?
C51 C53 1.406(14) . ?
C52 C56 1.397(12) . ?
C53 C54 1.390(14) . ?
C54 C55 1.381(15) . ?
C55 C56 1.382(14) . ?
C56 C57 1.452(15) . ?
C57 C58 1.352(14) . ?
C59 C64 1.406(19) . ?
C59 C66 1.488(16) . ?
C59 C60 1.507(15) . ?
C59 C65 1.64(2) . ?
C60 C61 1.417(15) . ?
C61 C62 1.353(15) . ?
C62 C63 1.511(14) . ?
C63 C69 1.39(2) . ?
C63 C68 1.477(16) . ?
C63 C67 1.48(2) . ?
C14 C19 1.087(15) . ?
C14 C15 1.359(16) . ?
C15 C16 1.454(15) . ?
C16 C17 1.505(18) . ?
C17 C20 1.40(2) . ?
C17 C18 1.552(19) . ?
C18 C23 1.322(17) . ?
C18 C19 1.75(2) . ?
C19 C29 1.341(14) . ?
C20 C21 1.312(18) . ?
C21 C22 1.413(18) . ?
C22 C24 1.31(2) . ?
C22 C23 1.423(19) . ?
C23 C27 1.322(19) . ?
C24 C25 1.62(4) . ?
C25 C26 1.46(4) . ?
C26 C27 1.68(3) . ?
C27 C28 1.294(18) . ?
C28 C29 1.327(13) . ?
